data_2311225
loop_
_publ_author_name
'Mague, Joel T.'
'Akkurt, Mehmet'
'Mohamed, Shaaban K.'
'Hassan, Alaa A.'
'Albayati, Mustafa R.'

_publ_section_title
;
 Methyl
 2-((2Z,5Z)-4-oxo-3-phenyl-2-{2-[(1E)-1,2,3,4-tetra-hydro-naphthalen-1-yl-idene]hydrazin-1-yl-idene}-1,3-thia-zolidin-5-yl-idene)acetate.
;
_journal_coeditor_code BT6966
_journal_issue 'Pt 4'
_journal_name_full 'Acta crystallographica. Section E, Structure reports online'
_journal_page_first o436
_journal_page_last 7
_journal_paper_doi 10.1107/S1600536814005285
_journal_volume 70
_journal_year 2014
_chemical_formula_iupac 'C22 H19 N3 O3 S'
_chemical_formula_moiety 'C22 H19 N3 O3 S'
_chemical_formula_sum 'C22 H19 N3 O3 S'
_chemical_formula_weight 405.47
_chemical_name_systematic
'Methyl 2-((2<i>Z</i>,5<i>Z</i>)-4-oxo-3-phenyl-2-{2-[(1<i>E</i>)-1,2,3,4-tetrahydronaphthalen-1-ylidene]hydrazin-1-ylidene}-1,3-thiazolidin-5-ylidene)acetate'
_space_group_IT_number 2
_space_group_name_Hall '-P 1'
_space_group_name_H-M_alt 'P -1'
_symmetry_cell_setting triclinic
_symmetry_space_group_name_Hall '-P 1'
_symmetry_space_group_name_H-M 'P -1'
_atom_sites_solution_hydrogens geom
_cell_angle_alpha 67.9810(9)
_cell_angle_beta 88.8400(9)
_cell_angle_gamma 85.9840(9)
_cell_formula_units_Z 2
_cell_length_a 9.7078(6)
_cell_length_b 9.7134(6)
_cell_length_c 11.1061(7)
_cell_measurement_reflns_used 9980
_cell_measurement_temperature 150(2)
_cell_measurement_theta_max 29.1837
_cell_measurement_theta_min 2.2668
_cell_volume 968.47(10)
_computing_cell_refinement 'SAINT (Bruker, 2013)'
_computing_data_collection 'APEX2 (Bruker, 2013)'
_computing_data_reduction 'SAINT (Bruker, 2013)'
_computing_molecular_graphics 'ORTEP-3 for Windows (Farrugia, 2012)'
_computing_publication_material 'WinGX (Farrugia, 2012) and PLATON (Spek, 2009)'
_computing_structure_refinement 'SHELXL2013 (Sheldrick, 2008)'
_computing_structure_solution 'SHELXS97 (Sheldrick, 2008)'
_diffrn_ambient_temperature 150(2)
_diffrn_detector_area_resol_mean 8.3660
_diffrn_measured_fraction_theta_full 0.993
_diffrn_measured_fraction_theta_max 0.950
_diffrn_measurement_device_type 'Bruker SMART APEX CCD'
_diffrn_measurement_method '\f and \w scans'
_diffrn_radiation_monochromator graphite
_diffrn_radiation_type MoK\a
_diffrn_radiation_wavelength 0.71073
_diffrn_reflns_av_R_equivalents 0.0360
_diffrn_reflns_av_sigmaI/netI 0.0328
_diffrn_reflns_limit_h_max 13
_diffrn_reflns_limit_h_min -13
_diffrn_reflns_limit_k_max 13
_diffrn_reflns_limit_k_min -13
_diffrn_reflns_limit_l_max 15
_diffrn_reflns_limit_l_min -14
_diffrn_reflns_number 17735
_diffrn_reflns_reduction_process
;
;
_diffrn_reflns_theta_full 28.00
_diffrn_reflns_theta_max 29.21
_diffrn_reflns_theta_min 1.98
_exptl_absorpt_coefficient_mu 0.197
_exptl_absorpt_correction_T_max 0.98
_exptl_absorpt_correction_T_min 0.83
_exptl_absorpt_correction_type multi-scan
_exptl_absorpt_process_details '(<i>SADABS</i>; Bruker, 2013)'
_exptl_crystal_colour orange
_exptl_crystal_density_diffrn 1.390
_exptl_crystal_density_method 'Not Measured'
_exptl_crystal_description 'thick plate'
_exptl_crystal_F_000 424
_exptl_crystal_size_max 0.280
_exptl_crystal_size_mid 0.160
_exptl_crystal_size_min 0.090
_refine_diff_density_max 0.391
_refine_diff_density_min -0.296
_refine_ls_extinction_method none
_refine_ls_goodness_of_fit_ref 1.045
_refine_ls_hydrogen_treatment constr
_refine_ls_matrix_type full
_refine_ls_number_parameters 263
_refine_ls_number_reflns 4994
_refine_ls_number_restraints 0
_refine_ls_restrained_S_all 1.045
_refine_ls_R_factor_all 0.0466
_refine_ls_R_factor_gt 0.0395
_refine_ls_shift/su_max 0.001
_refine_ls_shift/su_mean 0.000
_refine_ls_structure_factor_coef Fsqd
_refine_ls_weighting_details 'w=1/[\s^2^(Fo^2^)+(0.0495P)^2^+0.3384P] where P=(Fo^2^+2Fc^2^)/3'
_refine_ls_weighting_scheme calc
_refine_ls_wR_factor_gt 0.0970
_refine_ls_wR_factor_ref 0.1036
_reflns_number_gt 4325
_reflns_number_total 4994
_reflns_threshold_expression I>2\s(I)
_cod_data_source_file bt6966sup1.cif
_cod_data_source_block I
_cod_database_code 2311225

loop_
_symmetry_equiv_pos_site_id
_symmetry_equiv_pos_as_xyz
1 x,y,z
2 -x,-y,-z

loop_
_atom_site_aniso_label
_atom_site_aniso_U_11
_atom_site_aniso_U_22
_atom_site_aniso_U_33
_atom_site_aniso_U_12
_atom_site_aniso_U_13
_atom_site_aniso_U_23
S1 0.0177(2) 0.0149(2) 0.0232(2) 0.00080(10) 0.00160(10) -0.00710(10)
O1 0.0221(5) 0.0214(5) 0.0509(7) -0.0001(4) 0.0105(4) -0.0159(5)
O2 0.0224(4) 0.0198(5) 0.0310(5) 0.0003(4) 0.0032(4) -0.0081(4)
O3 0.0204(4) 0.0180(5) 0.0359(6) -0.0037(4) 0.0039(4) -0.0075(4)
N1 0.0172(5) 0.0147(5) 0.0251(5) 0.0007(4) 0.0011(4) -0.0082(4)
N2 0.0197(5) 0.0161(5) 0.0242(6) 0.0011(4) 0.0011(4) -0.0080(4)
N3 0.0198(5) 0.0170(5) 0.0258(6) 0.0012(4) 0.0021(4) -0.0086(4)
C1 0.0174(5) 0.0184(6) 0.0269(7) -0.0008(5) 0.0006(5) -0.0090(5)
C2 0.0173(5) 0.0175(6) 0.0232(6) 0.0013(4) -0.0009(4) -0.0085(5)
C3 0.0190(5) 0.0153(5) 0.0189(6) 0.0019(4) -0.0021(4) -0.0067(5)
C4 0.0158(5) 0.0145(6) 0.0255(6) 0.0007(4) 0.0032(4) -0.0082(5)
C5 0.0269(6) 0.0208(6) 0.0230(6) -0.0017(5) 0.0002(5) -0.0079(5)
C6 0.0331(7) 0.0254(7) 0.0317(8) -0.0063(6) 0.0014(6) -0.0150(6)
C7 0.0312(7) 0.0177(6) 0.0351(8) -0.0037(5) 0.0070(6) -0.0118(6)
C8 0.0310(7) 0.0187(6) 0.0268(7) 0.0020(5) 0.0032(5) -0.0051(5)
C9 0.0238(6) 0.0210(6) 0.0255(7) 0.0015(5) -0.0009(5) -0.0093(5)
C10 0.0196(6) 0.0175(6) 0.0202(6) -0.0001(5) 0.0006(4) -0.0084(5)
C11 0.0232(6) 0.0197(6) 0.0282(7) -0.0013(5) 0.0050(5) -0.0046(5)
C12 0.0234(7) 0.0295(8) 0.0400(9) -0.0071(6) 0.0032(6) -0.0042(6)
C13 0.0218(7) 0.0440(9) 0.0346(8) 0.0017(6) 0.0088(6) -0.0061(7)
C14 0.0227(6) 0.0355(8) 0.0237(7) 0.0064(6) -0.0008(5) -0.0132(6)
C15 0.0289(7) 0.0483(10) 0.0359(8) 0.0159(7) -0.0031(6) -0.0216(8)
C16 0.0446(9) 0.0360(9) 0.0442(10) 0.0217(7) -0.0139(7) -0.0239(8)
C17 0.0476(9) 0.0214(7) 0.0460(10) 0.0071(7) -0.0107(7) -0.0153(7)
C18 0.0293(7) 0.0211(7) 0.0382(8) 0.0016(5) -0.0029(6) -0.0137(6)
C19 0.0213(6) 0.0216(6) 0.0243(6) 0.0035(5) -0.0020(5) -0.0120(5)
C20 0.0185(6) 0.0193(6) 0.0276(7) 0.0005(5) 0.0003(5) -0.0088(5)
C21 0.0202(6) 0.0193(6) 0.0226(6) -0.0026(5) -0.0001(5) -0.0066(5)
C22 0.0257(6) 0.0179(6) 0.0379(8) -0.0050(5) 0.0038(6) -0.0066(6)

loop_
_atom_site_type_symbol
_atom_site_label
_atom_site_fract_x
_atom_site_fract_y
_atom_site_fract_z
_atom_site_U_iso_or_equiv
_atom_site_thermal_displace_type
_atom_site_calc_flag
_atom_site_refinement_flags
_atom_site_occupancy
S S1 0.52540(3) 0.95022(3) 0.67094(3) 0.01880(10) Uani d . 1.000
O O1 0.76785(10) 0.63932(11) 0.62875(11) 0.0310(3) Uani d . 1.000
O O2 0.66788(9) 1.19374(10) 0.53017(10) 0.0249(3) Uani d . 1.000
O O3 0.88571(9) 1.18392(10) 0.45791(10) 0.0255(3) Uani d . 1.000
N N1 0.56204(10) 0.66168(12) 0.72779(11) 0.0189(3) Uani d . 1.000
N N2 0.34944(11) 0.73712(12) 0.79413(11) 0.0200(3) Uani d . 1.000
N N3 0.27229(11) 0.87024(12) 0.78071(11) 0.0209(3) Uani d . 1.000
C C1 0.67901(13) 0.71539(14) 0.65725(13) 0.0208(3) Uani d . 1.000
C C2 0.67731(12) 0.88043(14) 0.62092(13) 0.0192(3) Uani d . 1.000
C C3 0.46688(12) 0.76959(14) 0.74001(12) 0.0178(3) Uani d . 1.000
C C4 0.52709(12) 0.50951(14) 0.76333(13) 0.0185(3) Uani d . 1.000
C C5 0.46558(14) 0.47045(15) 0.67052(13) 0.0237(3) Uani d . 1.000
C C6 0.42866(15) 0.32512(16) 0.70419(15) 0.0286(4) Uani d . 1.000
C C7 0.45075(15) 0.22246(15) 0.82939(15) 0.0274(4) Uani d . 1.000
C C8 0.51370(15) 0.26328(15) 0.92091(14) 0.0267(4) Uani d . 1.000
C C9 0.55316(14) 0.40784(15) 0.88794(13) 0.0234(4) Uani d . 1.000
C C10 0.15034(12) 0.85321(14) 0.83051(12) 0.0188(3) Uani d . 1.000
C C11 0.09413(14) 0.70582(15) 0.90877(14) 0.0251(4) Uani d . 1.000
C C12 -0.06198(15) 0.71071(17) 0.89171(16) 0.0333(5) Uani d . 1.000
C C13 -0.13270(15) 0.83434(19) 0.92826(16) 0.0363(5) Uani d . 1.000
C C14 -0.07537(14) 0.98191(17) 0.85397(14) 0.0271(4) Uani d . 1.000
C C15 -0.15709(16) 1.1146(2) 0.82824(16) 0.0369(5) Uani d . 1.000
C C16 -0.10746(18) 1.25107(19) 0.75859(17) 0.0400(5) Uani d . 1.000
C C17 0.02647(18) 1.25928(18) 0.71144(17) 0.0379(5) Uani d . 1.000
C C18 0.10916(15) 1.12992(16) 0.73521(15) 0.0289(4) Uani d . 1.000
C C19 0.06062(13) 0.99048(15) 0.80716(13) 0.0216(3) Uani d . 1.000
C C20 0.78083(13) 0.96017(14) 0.55569(13) 0.0219(4) Uani d . 1.000
C C21 0.77041(13) 1.12321(14) 0.51469(13) 0.0210(3) Uani d . 1.000
C C22 0.88037(15) 1.34487(15) 0.40941(15) 0.0282(4) Uani d . 1.000
H H5 0.44880 0.54180 0.58520 0.0280 Uiso c RU 1.000
H H6 0.38810 0.29610 0.64100 0.0340 Uiso c RU 1.000
H H7 0.42280 0.12400 0.85270 0.0330 Uiso c RU 1.000
H H8 0.52990 0.19220 1.00640 0.0320 Uiso c RU 1.000
H H9 0.59720 0.43610 0.94990 0.0280 Uiso c RU 1.000
H H11A 0.11620 0.67920 1.00170 0.0300 Uiso c RU 1.000
H H11B 0.13900 0.62790 0.88110 0.0300 Uiso c RU 1.000
H H12A -0.08400 0.72830 0.80030 0.0400 Uiso c RU 1.000
H H12B -0.09670 0.61390 0.94740 0.0400 Uiso c RU 1.000
H H13A -0.23290 0.84120 0.91030 0.0440 Uiso c RU 1.000
H H13B -0.12030 0.80970 1.02250 0.0440 Uiso c RU 1.000
H H15 -0.24910 1.11020 0.85960 0.0440 Uiso c RU 1.000
H H16 -0.16480 1.33950 0.74280 0.0480 Uiso c RU 1.000
H H17 0.06110 1.35320 0.66310 0.0450 Uiso c RU 1.000
H H18 0.20050 1.13580 0.70210 0.0350 Uiso c RU 1.000
H H20 0.86120 0.91130 0.53580 0.0260 Uiso c RU 1.000
H H22A 0.84870 1.37910 0.47840 0.0420 Uiso c RU 1.000
H H22B 0.81610 1.38580 0.33560 0.0420 Uiso c RU 1.000
H H22C 0.97260 1.37860 0.38140 0.0420 Uiso c RU 1.000

loop_
_atom_type_symbol
_atom_type_description
_atom_type_scat_dispersion_real
_atom_type_scat_dispersion_imag
_atom_type_scat_source
C C 0.0033 0.0016 ' International Tables Vol C Tables 4.2.6.8 and 6.1.1.4'
H H 0.0000 0.0000 ' International Tables Vol C Tables 4.2.6.8 and 6.1.1.4'
N N 0.0061 0.0033 ' International Tables Vol C Tables 4.2.6.8 and 6.1.1.4'
O O 0.0106 0.0060 ' International Tables Vol C Tables 4.2.6.8 and 6.1.1.4'
S S 0.1246 0.1234 ' International Tables Vol C Tables 4.2.6.8 and 6.1.1.4'

loop_
_geom_angle_atom_site_label_1
_geom_angle_atom_site_label_2
_geom_angle_atom_site_label_3
_geom_angle
_geom_angle_publ_flag
C2 S1 C3 90.54(6) no
C21 O3 C22 115.22(11) no
C1 N1 C3 115.28(12) no
C1 N1 C4 122.38(11) no
C3 N1 C4 121.19(10) no
N3 N2 C3 108.54(11) no
N2 N3 C10 114.88(12) no
O1 C1 N1 124.49(13) no
O1 C1 C2 125.72(12) no
N1 C1 C2 109.78(11) no
S1 C2 C1 111.61(9) no
S1 C2 C20 126.19(12) no
C1 C2 C20 122.19(12) no
S1 C3 N1 112.60(9) no
S1 C3 N2 125.31(11) no
N1 C3 N2 122.08(13) no
N1 C4 C5 118.25(12) no
N1 C4 C9 119.99(12) no
C5 C4 C9 121.75(13) no
C4 C5 C6 118.88(13) no
C5 C6 C7 120.30(14) no
C6 C7 C8 120.01(14) no
C7 C8 C9 120.27(13) no
C4 C9 C8 118.76(13) no
N3 C10 C11 124.91(13) no
N3 C10 C19 116.60(12) no
C11 C10 C19 118.49(11) no
C10 C11 C12 111.39(12) no
C11 C12 C13 110.22(13) no
C12 C13 C14 111.71(13) no
C13 C14 C15 120.61(13) no
C13 C14 C19 120.99(14) no
C15 C14 C19 118.40(15) no
C14 C15 C16 121.64(15) no
C15 C16 C17 119.89(17) no
C16 C17 C18 119.62(17) no
C17 C18 C19 121.12(14) no
C10 C19 C14 120.36(13) no
C10 C19 C18 120.29(12) no
C14 C19 C18 119.32(14) no
C2 C20 C21 120.19(12) no
O2 C21 O3 124.27(13) no
O2 C21 C20 123.49(12) no
O3 C21 C20 112.24(11) no
C4 C5 H5 121.00 no
C6 C5 H5 121.00 no
C5 C6 H6 120.00 no
C7 C6 H6 120.00 no
C6 C7 H7 120.00 no
C8 C7 H7 120.00 no
C7 C8 H8 120.00 no
C9 C8 H8 120.00 no
C4 C9 H9 121.00 no
C8 C9 H9 121.00 no
C10 C11 H11A 109.00 no
C10 C11 H11B 109.00 no
C12 C11 H11A 109.00 no
C12 C11 H11B 109.00 no
H11A C11 H11B 108.00 no
C11 C12 H12A 110.00 no
C11 C12 H12B 110.00 no
C13 C12 H12A 110.00 no
C13 C12 H12B 110.00 no
H12A C12 H12B 108.00 no
C12 C13 H13A 109.00 no
C12 C13 H13B 109.00 no
C14 C13 H13A 109.00 no
C14 C13 H13B 109.00 no
H13A C13 H13B 108.00 no
C14 C15 H15 119.00 no
C16 C15 H15 119.00 no
C15 C16 H16 120.00 no
C17 C16 H16 120.00 no
C16 C17 H17 120.00 no
C18 C17 H17 120.00 no
C17 C18 H18 119.00 no
C19 C18 H18 119.00 no
C2 C20 H20 120.00 no
C21 C20 H20 120.00 no
O3 C22 H22A 109.00 no
O3 C22 H22B 109.00 no
O3 C22 H22C 109.00 no
H22A C22 H22B 109.00 no
H22A C22 H22C 109.00 no
H22B C22 H22C 110.00 no

loop_
_geom_bond_atom_site_label_1
_geom_bond_atom_site_label_2
_geom_bond_distance
_geom_bond_publ_flag
S1 C2 1.7470(13) no
S1 C3 1.7614(14) no
O1 C1 1.2104(17) no
O2 C21 1.2147(16) no
O3 C21 1.3354(16) no
O3 C22 1.4475(19) no
N1 C1 1.3841(17) no
N1 C3 1.3916(18) no
N1 C4 1.4433(19) no
N2 N3 1.4069(17) no
N2 C3 1.2810(16) no
N3 C10 1.2912(16) no
C1 C2 1.498(2) no
C2 C20 1.3392(18) no
C4 C5 1.383(2) no
C4 C9 1.3817(19) no
C5 C6 1.390(2) no
C6 C7 1.384(2) no
C7 C8 1.388(2) no
C8 C9 1.392(2) no
C10 C11 1.503(2) no
C10 C19 1.480(2) no
C11 C12 1.526(2) no
C12 C13 1.522(3) no
C13 C14 1.501(2) no
C14 C15 1.401(3) no
C14 C19 1.4054(19) no
C15 C16 1.376(3) no
C16 C17 1.388(2) no
C17 C18 1.383(2) no
C18 C19 1.399(2) no
C20 C21 1.471(2) no
C5 H5 0.9500 no
C6 H6 0.9500 no
C7 H7 0.9500 no
C8 H8 0.9500 no
C9 H9 0.9500 no
C11 H11A 0.9900 no
C11 H11B 0.9900 no
C12 H12A 0.9900 no
C12 H12B 0.9900 no
C13 H13A 0.9900 no
C13 H13B 0.9900 no
C15 H15 0.9500 no
C16 H16 0.9500 no
C17 H17 0.9500 no
C18 H18 0.9500 no
C20 H20 0.9500 no
C22 H22A 0.9800 no
C22 H22B 0.9800 no
C22 H22C 0.9800 no

loop_
_geom_hbond_atom_site_label_D
_geom_hbond_atom_site_label_H
_geom_hbond_atom_site_label_A
_geom_hbond_site_symmetry_A
_geom_hbond_distance_DH
_geom_hbond_distance_HA
_geom_hbond_distance_DA
_geom_hbond_angle_DHA
_geom_hbond_publ_flag
C5 H5 O2 2_676 0.95 2.59 3.3704(18) 140 yes
C11 H11B N2 . 0.99 2.38 2.7466(18) 101 yes
C20 H20 O3 2_776 0.95 2.56 3.4591(16) 159 yes
C22 H22C O1 2_776 0.98 2.52 3.4397(18) 157 yes

loop_
_geom_torsion_atom_site_label_1
_geom_torsion_atom_site_label_2
_geom_torsion_atom_site_label_3
_geom_torsion_atom_site_label_4
_geom_torsion
_geom_torsion_publ_flag
C3 S1 C2 C1 1.03(10) no
C3 S1 C2 C20 179.69(13) no
C2 S1 C3 N1 1.64(10) no
C2 S1 C3 N2 -177.12(12) no
C22 O3 C21 O2 -2.31(19) no
C22 O3 C21 C20 177.15(11) no
C3 N1 C1 O1 -174.48(13) no
C3 N1 C1 C2 4.83(15) no
C4 N1 C1 O1 -6.7(2) no
C4 N1 C1 C2 172.65(11) no
C1 N1 C3 S1 -4.18(14) no
C1 N1 C3 N2 174.63(12) no
C4 N1 C3 S1 -172.16(9) no
C4 N1 C3 N2 6.65(19) no
C1 N1 C4 C5 -79.47(16) no
C1 N1 C4 C9 101.58(15) no
C3 N1 C4 C5 87.64(16) no
C3 N1 C4 C9 -91.31(15) no
C3 N2 N3 C10 179.44(11) no
N3 N2 C3 S1 4.12(16) no
N3 N2 C3 N1 -174.53(11) no
N2 N3 C10 C11 5.64(19) no
N2 N3 C10 C19 -174.09(11) no
O1 C1 C2 S1 175.85(12) no
O1 C1 C2 C20 -2.9(2) no
N1 C1 C2 S1 -3.45(14) no
N1 C1 C2 C20 177.83(12) no
S1 C2 C20 C21 -2.6(2) no
C1 C2 C20 C21 175.97(12) no
N1 C4 C5 C6 -178.63(12) no
C9 C4 C5 C6 0.3(2) no
N1 C4 C9 C8 177.63(12) no
C5 C4 C9 C8 -1.3(2) no
C4 C5 C6 C7 1.3(2) no
C5 C6 C7 C8 -1.9(2) no
C6 C7 C8 C9 0.9(2) no
C7 C8 C9 C4 0.7(2) no
N3 C10 C11 C12 -149.23(14) no
C19 C10 C11 C12 30.49(17) no
N3 C10 C19 C14 177.77(13) no
N3 C10 C19 C18 -0.49(19) no
C11 C10 C19 C14 -1.97(19) no
C11 C10 C19 C18 179.77(13) no
C10 C11 C12 C13 -56.61(16) no
C11 C12 C13 C14 54.64(17) no
C12 C13 C14 C15 152.42(15) no
C12 C13 C14 C19 -26.8(2) no
C13 C14 C15 C16 -178.97(16) no
C19 C14 C15 C16 0.2(2) no
C13 C14 C19 C10 0.0(2) no
C13 C14 C19 C18 178.25(14) no
C15 C14 C19 C10 -179.24(13) no
C15 C14 C19 C18 -1.0(2) no
C14 C15 C16 C17 0.3(3) no
C15 C16 C17 C18 -0.2(3) no
C16 C17 C18 C19 -0.6(3) no
C17 C18 C19 C10 179.44(14) no
C17 C18 C19 C14 1.2(2) no
C2 C20 C21 O2 -4.3(2) no
C2 C20 C21 O3 176.24(12) no
